data_4085226
loop_
_publ_author_name
'M\"uller, Astrid L.'
'Bleith, Tim'
'Roth, Torsten'
'Wadepohl, Hubert'
'Gade, Lutz H.'

_publ_section_title
;
 Iridium Half-Sandwich Complexes with Di- and Tridentate
 Bis(pyridylimino)isoindolato Ligands: Stoichiometric and Catalytic
 Reactivity
;
_journal_issue 11
_journal_name_full Organometallics
_journal_page_first 2326
_journal_paper_doi 10.1021/om501138t
_journal_volume 34
_journal_year 2015
_chemical_formula_moiety 'C36 H39 Cl Ir N5, C H2 Cl2'
_chemical_formula_sum 'C37 H41 Cl3 Ir N5'
_chemical_formula_weight 854.30
_space_group_crystal_system triclinic
_space_group_IT_number 2
_space_group_name_Hall '-P 1'
_space_group_name_H-M_alt 'P -1'
_symmetry_cell_setting triclinic
_symmetry_Int_Tables_number 2
_symmetry_space_group_name_Hall '-P 1'
_symmetry_space_group_name_H-M 'P -1'
_atom_sites_solution_hydrogens geom
_atom_sites_solution_primary iterative
_atom_sites_solution_secondary difmap
_audit_block_code ga_am17
_audit_creation_date
;
'Fri Jun 21 18:17:50 2013'
;
_audit_creation_method
;
Olex2 1.2
(compiled 2014.08.28 svn.r2986 for OlexSys, GUI svn.r4874)
;
_audit_update_record '15.10.2014 14:20:59 CEST UTC+02:00  encif 1.24'
_cell_angle_alpha 80.6647(10)
_cell_angle_beta 80.9008(10)
_cell_angle_gamma 79.3838(11)
_cell_formula_units_Z 2
_cell_length_a 8.38257(11)
_cell_length_b 9.26625(12)
_cell_length_c 23.0041(3)
_cell_measurement_reflns_used 21315
_cell_measurement_temperature 110(1)
_cell_measurement_theta_max 27.4720
_cell_measurement_theta_min 3.7250
_cell_volume 1717.78(4)
_computing_cell_refinement
;
CrysAlisPro, Agilent Technologies,
Version 1.171.36.28 (release 01-02-2013 CrysAlis171 .NET)
(compiled Feb  1 2013,16:14:44)
;
_computing_data_collection
;
CrysAlisPro, Agilent Technologies,
Version 1.171.36.28 (release 01-02-2013 CrysAlis171 .NET)
(compiled Feb  1 2013,16:14:44)
;
_computing_data_reduction
;
CrysAlisPro, Agilent Technologies,
Version 1.171.36.28 (release 01-02-2013 CrysAlis171 .NET)
(compiled Feb  1 2013,16:14:44)
;
_computing_molecular_graphics 'Olex2 (Dolomanov et al., 2009)'
_computing_publication_material 'encif (Wadepohl, 2009-14); encifer 1.4 (CCDC, 2011)'
_computing_structure_refinement 'ShelXL (Sheldrick, 2008)'
_computing_structure_solution 'SUPERFLIP (Palatinus, 2007-2009)'
_diffrn_ambient_temperature 110(1)
_diffrn_detector 'CCD plate'
_diffrn_detector_area_resol_mean 15.9241
_diffrn_detector_type 'Agilent EOS'
_diffrn_measured_fraction_theta_full 0.998
_diffrn_measured_fraction_theta_max 0.922
_diffrn_measurement_details
;
  1 omega  -50.00  -10.00   0.5000    2.5000
omega____ theta____ kappa____ phi______ frames
    -      -16.8347   79.0000  -96.2910 80

  2 omega  -13.00   88.00   0.5000    2.5000
omega____ theta____ kappa____ phi______ frames
    -       16.8347   77.0000  -60.0000 202

  3 omega  -52.00   36.00   0.5000    2.5000
omega____ theta____ kappa____ phi______ frames
    -       16.8347  -57.0000  -90.0000 176

  4 omega   21.00   65.00   0.5000    2.5000
omega____ theta____ kappa____ phi______ frames
    -       16.8347   57.0000 -120.0000 88

  5 omega  -29.00   44.00   0.5000    2.5000
omega____ theta____ kappa____ phi______ frames
    -       16.8347  -77.0000    0.0000 146

  6 omega  -54.00   48.00   0.5000    2.5000
omega____ theta____ kappa____ phi______ frames
    -       16.8347  -77.0000   90.0000 204

  7 omega    5.00   86.00   0.5000    2.5000
omega____ theta____ kappa____ phi______ frames
    -       16.8347   57.0000   60.0000 162

  8 omega  -11.00   88.00   0.5000    2.5000
omega____ theta____ kappa____ phi______ frames
    -       16.8347   77.0000  150.0000 198

  9 omega   23.00   48.00   0.5000    2.5000
omega____ theta____ kappa____ phi______ frames
    -       16.8347  -77.0000   30.0000 50

 10 omega  -46.00   50.00   0.5000    2.5000
omega____ theta____ kappa____ phi______ frames
    -       16.8347  -80.0000 -172.8454 192

 11 omega   -5.00   86.00   0.5000    2.5000
omega____ theta____ kappa____ phi______ frames
    -       16.8347   57.0000 -180.0000 182

 12 omega  -52.00   38.00   0.5000    2.5000
omega____ theta____ kappa____ phi______ frames
    -       16.8347  -57.0000   30.0000 180

 13 omega   -5.00   86.00   0.5000    2.5000
omega____ theta____ kappa____ phi______ frames
    -       16.8347   57.0000   90.0000 182

 14 omega  -52.00   38.00   0.5000    2.5000
omega____ theta____ kappa____ phi______ frames
    -       16.8347  -57.0000  -60.0000 180

 15 omega  -54.00   48.00   0.5000    2.5000
omega____ theta____ kappa____ phi______ frames
    -       16.8347  -77.0000   90.0000 204

 16 omega  -52.00   38.00   0.5000    2.5000
omega____ theta____ kappa____ phi______ frames
    -       16.8347  -57.0000  150.0000 180

;
_diffrn_measurement_device '\k-geometry diffractometer'
_diffrn_measurement_device_type 'Agilent SuperNova, Dual, Cu at zero, Eos'
_diffrn_measurement_method '\w scans'
_diffrn_measurement_specimen_support 'polyimid foil'
_diffrn_orient_matrix_UB_11 -0.0018796000
_diffrn_orient_matrix_UB_12 -0.0730323000
_diffrn_orient_matrix_UB_13 0.0149409000
_diffrn_orient_matrix_UB_21 0.0762746000
_diffrn_orient_matrix_UB_22 -0.0247307000
_diffrn_orient_matrix_UB_23 -0.0165167000
_diffrn_orient_matrix_UB_31 0.0414970000
_diffrn_orient_matrix_UB_32 0.0153669000
_diffrn_orient_matrix_UB_33 0.0223103000
_diffrn_radiation_monochromator mirror
_diffrn_radiation_probe x-ray
_diffrn_radiation_type 'Mo K\a'
_diffrn_radiation_wavelength 0.7107
_diffrn_reflns_av_R_equivalents 0.0476
_diffrn_reflns_av_unetI/netI 0.0395
_diffrn_reflns_Laue_measured_fraction_full 0.998
_diffrn_reflns_Laue_measured_fraction_max 0.922
_diffrn_reflns_limit_h_max 10
_diffrn_reflns_limit_h_min -10
_diffrn_reflns_limit_k_max 11
_diffrn_reflns_limit_k_min -12
_diffrn_reflns_limit_l_max 29
_diffrn_reflns_limit_l_min -29
_diffrn_reflns_number 40982
_diffrn_reflns_point_group_measured_fraction_full 0.998
_diffrn_reflns_point_group_measured_fraction_max 0.922
_diffrn_reflns_theta_full 25.242
_diffrn_reflns_theta_max 27.670
_diffrn_reflns_theta_min 3.233
_diffrn_source 'microfocus X-Ray tube'
_diffrn_source_type 'Agilent SuperNova (Mo) X-ray Source'
_exptl_absorpt_coefficient_mu 4.155
_exptl_absorpt_correction_T_max 0.703
_exptl_absorpt_correction_T_min 0.591
_exptl_absorpt_correction_type gaussian
_exptl_absorpt_process_details
;
CrysAlisPro, Agilent Technologies,
Version 1.171.36.28 (release 01-02-2013 CrysAlis171 .NET)
(compiled Feb  1 2013,16:14:44)
Numerical absorption correction based on gaussian integration over
            a multifaceted crystal model
;
_exptl_crystal_colour orange
_exptl_crystal_density_diffrn 1.652
_exptl_crystal_description irregular
_exptl_crystal_F_000 852
_exptl_crystal_size_max 0.1685
_exptl_crystal_size_mid 0.1274
_exptl_crystal_size_min 0.1137
_refine_diff_density_max 0.603
_refine_diff_density_min -0.612
_refine_diff_density_rms 0.112
_refine_ls_extinction_method none
_refine_ls_goodness_of_fit_ref 1.051
_refine_ls_hydrogen_treatment constr
_refine_ls_matrix_type full
_refine_ls_number_parameters 422
_refine_ls_number_reflns 7378
_refine_ls_number_restraints 0
_refine_ls_restrained_S_all 1.051
_refine_ls_R_factor_all 0.0289
_refine_ls_R_factor_gt 0.0248
_refine_ls_shift/su_max 0.002
_refine_ls_shift/su_mean 0.000
_refine_ls_structure_factor_coef Fsqd
_refine_ls_weighting_details 'w=1/[\s^2^(Fo^2^)+(0.0208P)^2^+0.5593P] where P=(Fo^2^+2Fc^2^)/3'
_refine_ls_weighting_scheme calc
_refine_ls_wR_factor_gt 0.0487
_refine_ls_wR_factor_ref 0.0503
_reflns_Friedel_coverage 0.000
_reflns_number_gt 6800
_reflns_number_total 7378
_reflns_threshold_expression 'I > 2\s(I)'
_cod_data_source_file om501138t_si_003.cif
_cod_data_source_block ga_am17
_cod_depositor_comments 'Adding full bibliography for 4085217--4085232.cif.'
_cod_database_code 4085226
_audit_block_refno 1786
_audit_block_usercomment 'AM400_3, irregular, orange'
_shelxl_version_number 2014/6
_chemical_oxdiff_formula 'C37 H41 Cl3 Ir1 N5'
_chemical_oxdiff_usercomment 'AM400_3, irregular, orange'
_shelx_space_group_comment
;
The symmetry employed for this shelxl refinement is uniquely defined
by the following loop, which should always be used as a source of
symmetry information in preference to the above space-group names.
They are only intended as comments.
;
_shelx_estimated_absorpt_t_max 0.681
_shelx_estimated_absorpt_t_min 0.681
_reflns_odcompleteness_completeness 99.77
_reflns_odcompleteness_iscentric 1
_reflns_odcompleteness_theta 24.97
_olex2_refinement_description
;
1. Fixed Uiso
 At 1.2 times of:
  All C(H) groups, All C(H,H) groups
 At 1.5 times of:
  All C(H,H,H) groups
2.a Secondary CH2 refined with riding coordinates:
 C14(H14A,H14B), C15(H15A,H15B), C16(H16A,H16B), C23(H23A,H23B), C24(H24A,
 H24B), C25(H25A,H25B), C51(H51A,H51B)
2.b Aromatic/amide H refined with riding coordinates:
 C5(H5), C6(H6), C7(H7), C8(H8), C10(H10), C19(H19)
2.c Idealised Me refined as rotating group:
 C17(H17A,H17B,H17C), C26(H26A,H26B,H26C), C32(H32A,H32B,H32C), C33(H33A,H33B,
 H33C), C34(H34A,H34B,H34C), C35(H35A,H35B,H35C), C36(H36A,H36B,H36C)
;
_olex2_submission_special_instructions 'No special instructions were received'
_cell_oxdiff_length_a 8.38257(11)
_cell_oxdiff_length_b 9.26625(12)
_cell_oxdiff_length_c 23.0041(3)
_cell_oxdiff_angle_alpha 80.6647(10)
_cell_oxdiff_angle_beta 80.9008(10)
_cell_oxdiff_angle_gamma 79.3838(11)
_cell_oxdiff_volume 1717.78(4)
_cell_oxdiff_measurement_reflns_used 21315

loop_
_symmetry_equiv_pos_as_xyz
'x, y, z'
'-x, -y, -z'

loop_
_atom_site_label
_atom_site_type_symbol
_atom_site_fract_x
_atom_site_fract_y
_atom_site_fract_z
_atom_site_U_iso_or_equiv
_atom_site_adp_type
_atom_site_occupancy
_atom_site_site_symmetry_order
_atom_site_calc_flag
_atom_site_refinement_flags_posn
Ir Ir 0.69094(2) 0.80401(2) 0.31702(2) 0.01156(4) Uani 1 1 d .
Cl1 Cl 0.44435(8) 0.69894(8) 0.34782(3) 0.01638(15) Uani 1 1 d .
N1 N 0.5397(3) 0.9967(2) 0.29027(10) 0.0142(5) Uani 1 1 d .
N2 N 0.5985(3) 1.1479(3) 0.35784(10) 0.0161(5) Uani 1 1 d .
N3 N 0.6535(3) 0.8896(3) 0.39986(10) 0.0142(5) Uani 1 1 d .
N4 N 0.4546(3) 0.9207(3) 0.21053(10) 0.0159(5) Uani 1 1 d .
N5 N 0.4174(3) 1.0713(3) 0.11812(10) 0.0186(5) Uani 1 1 d .
C1 C 0.5326(3) 1.1245(3) 0.31310(12) 0.0145(6) Uani 1 1 d .
C2 C 0.4285(3) 1.2441(3) 0.27994(12) 0.0148(6) Uani 1 1 d .
C3 C 0.3689(3) 1.1832(3) 0.23802(12) 0.0163(6) Uani 1 1 d .
C4 C 0.4515(3) 1.0244(3) 0.24133(12) 0.0143(6) Uani 1 1 d .
C5 C 0.3794(4) 1.3908(3) 0.28848(13) 0.0205(7) Uani 1 1 d .
H5 H 0.4214 1.4310 0.3172 0.025 Uiso 1 1 calc R
C6 C 0.2670(4) 1.4772(3) 0.25382(14) 0.0235(7) Uani 1 1 d .
H6 H 0.2350 1.5796 0.2574 0.028 Uiso 1 1 calc R
C7 C 0.2009(4) 1.4158(3) 0.21415(14) 0.0235(7) Uani 1 1 d .
H7 H 0.1197 1.4758 0.1924 0.028 Uiso 1 1 calc R
C8 C 0.2506(3) 1.2675(3) 0.20523(13) 0.0213(7) Uani 1 1 d .
H8 H 0.2050 1.2261 0.1777 0.026 Uiso 1 1 calc R
C9 C 0.6551(3) 1.0364(3) 0.40072(13) 0.0176(6) Uani 1 1 d .
C10 C 0.7039(3) 1.0836(3) 0.44928(13) 0.0201(7) Uani 1 1 d .
H10 H 0.7118 1.1852 0.4476 0.024 Uiso 1 1 calc R
C11 C 0.7407(3) 0.9863(4) 0.49938(13) 0.0214(7) Uani 1 1 d .
C12 C 0.7218(3) 0.8399(3) 0.50001(13) 0.0198(7) Uani 1 1 d .
C13 C 0.6774(3) 0.7970(3) 0.45088(12) 0.0163(6) Uani 1 1 d .
C14 C 0.7362(4) 0.5766(4) 0.51877(13) 0.0259(7) Uani 1 1 d .
H14A H 0.6750 0.5049 0.5456 0.031 Uiso 1 1 calc R
H14B H 0.8491 0.5264 0.5073 0.031 Uiso 1 1 calc R
C15 C 0.7385(4) 0.7120(4) 0.54915(14) 0.0274(8) Uani 1 1 d .
H15A H 0.6461 0.7237 0.5816 0.033 Uiso 1 1 calc R
H15B H 0.8426 0.7031 0.5656 0.033 Uiso 1 1 calc R
C16 C 0.6504(4) 0.6386(3) 0.46340(13) 0.0205(7) Uani 1 1 d .
H16A H 0.7003 0.5844 0.4295 0.025 Uiso 1 1 calc R
H16B H 0.5321 0.6324 0.4717 0.025 Uiso 1 1 calc R
C17 C 0.7936(4) 1.0375(4) 0.55128(14) 0.0319(8) Uani 1 1 d .
H17A H 0.8068 1.1418 0.5412 0.048 Uiso 1 1 calc GR
H17B H 0.8980 0.9774 0.5604 0.048 Uiso 1 1 calc GR
H17C H 0.7103 1.0264 0.5860 0.048 Uiso 1 1 calc GR
C18 C 0.3921(3) 0.9476(3) 0.15617(13) 0.0172(6) Uani 1 1 d .
C19 C 0.3170(3) 0.8378(3) 0.14158(13) 0.0176(6) Uani 1 1 d .
H19 H 0.3073 0.7502 0.1689 0.021 Uiso 1 1 calc R
C20 C 0.2563(3) 0.8551(3) 0.08751(13) 0.0182(6) Uani 1 1 d .
C21 C 0.2742(3) 0.9870(3) 0.05001(13) 0.0195(7) Uani 1 1 d .
C22 C 0.3550(3) 1.0870(3) 0.06685(13) 0.0187(6) Uani 1 1 d .
C23 C 0.2238(4) 1.0405(4) -0.01087(14) 0.0302(8) Uani 1 1 d .
H23A H 0.1038 1.0493 -0.0096 0.036 Uiso 1 1 calc R
H23B H 0.2789 0.9716 -0.0393 0.036 Uiso 1 1 calc R
C24 C 0.2773(5) 1.1912(4) -0.02854(15) 0.0341(9) Uani 1 1 d .
H24A H 0.1809 1.2689 -0.0346 0.041 Uiso 1 1 calc R
H24B H 0.3531 1.1920 -0.0662 0.041 Uiso 1 1 calc R
C25 C 0.3631(4) 1.2221(3) 0.02100(14) 0.0253(7) Uani 1 1 d .
H25A H 0.4781 1.2340 0.0062 0.030 Uiso 1 1 calc R
H25B H 0.3054 1.3127 0.0376 0.030 Uiso 1 1 calc R
C26 C 0.1771(4) 0.7371(4) 0.07112(14) 0.0271(7) Uani 1 1 d .
H26A H 0.2093 0.6428 0.0959 0.041 Uiso 1 1 calc GR
H26B H 0.2125 0.7261 0.0292 0.041 Uiso 1 1 calc GR
H26C H 0.0578 0.7654 0.0777 0.041 Uiso 1 1 calc GR
C27 C 0.8066(3) 0.6769(3) 0.24671(13) 0.0176(6) Uani 1 1 d .
C28 C 0.8563(3) 0.5972(3) 0.30210(13) 0.0174(6) Uani 1 1 d .
C29 C 0.9398(3) 0.6889(3) 0.32622(13) 0.0161(6) Uani 1 1 d .
C30 C 0.9417(3) 0.8277(3) 0.28695(13) 0.0172(6) Uani 1 1 d .
C31 C 0.8637(3) 0.8162(3) 0.23686(13) 0.0171(6) Uani 1 1 d .
C32 C 0.7235(4) 0.6152(4) 0.20512(14) 0.0275(8) Uani 1 1 d .
H32A H 0.6404 0.5595 0.2282 0.041 Uiso 1 1 calc GR
H32B H 0.8048 0.5493 0.1819 0.041 Uiso 1 1 calc GR
H32C H 0.6711 0.6968 0.1782 0.041 Uiso 1 1 calc GR
C33 C 0.8317(4) 0.4419(3) 0.32650(15) 0.0260(7) Uani 1 1 d .
H33A H 0.8645 0.4167 0.3664 0.039 Uiso 1 1 calc GR
H33B H 0.8985 0.3734 0.3005 0.039 Uiso 1 1 calc GR
H33C H 0.7159 0.4338 0.3286 0.039 Uiso 1 1 calc GR
C34 C 1.0228(4) 0.6503(4) 0.38081(13) 0.0243(7) Uani 1 1 d .
H34A H 0.9985 0.7347 0.4033 0.036 Uiso 1 1 calc GR
H34B H 1.1414 0.6266 0.3694 0.036 Uiso 1 1 calc GR
H34C H 0.9831 0.5642 0.4055 0.036 Uiso 1 1 calc GR
C35 C 1.0295(4) 0.9491(3) 0.29401(15) 0.0266(7) Uani 1 1 d .
H35A H 0.9898 1.0398 0.2685 0.040 Uiso 1 1 calc GR
H35B H 1.1473 0.9200 0.2826 0.040 Uiso 1 1 calc GR
H35C H 1.0088 0.9672 0.3356 0.040 Uiso 1 1 calc GR
C36 C 0.8470(4) 0.9331(4) 0.18418(14) 0.0293(8) Uani 1 1 d .
H36A H 0.7668 0.9127 0.1611 0.044 Uiso 1 1 calc GR
H36B H 0.9532 0.9329 0.1592 0.044 Uiso 1 1 calc GR
H36C H 0.8099 1.0303 0.1977 0.044 Uiso 1 1 calc GR
Cl51 Cl 0.87941(12) 0.28976(11) 0.09993(4) 0.0445(2) Uani 1 1 d .
Cl52 Cl 0.56377(12) 0.47414(10) 0.08594(5) 0.0469(3) Uani 1 1 d .
C51 C 0.6673(4) 0.3170(4) 0.12639(15) 0.0296(8) Uani 1 1 d .
H51A H 0.6211 0.2284 0.1227 0.036 Uiso 1 1 calc R
H51B H 0.6512 0.3295 0.1690 0.036 Uiso 1 1 calc R

loop_
_atom_site_aniso_label
_atom_site_aniso_U_11
_atom_site_aniso_U_22
_atom_site_aniso_U_33
_atom_site_aniso_U_23
_atom_site_aniso_U_13
_atom_site_aniso_U_12
Ir 0.01182(6) 0.01277(6) 0.01050(7) -0.00191(4) -0.00265(4) -0.00179(4)
Cl1 0.0142(3) 0.0183(4) 0.0178(4) -0.0032(3) -0.0023(3) -0.0049(3)
N1 0.0150(12) 0.0150(12) 0.0121(13) -0.0028(10) -0.0010(10) -0.0008(10)
N2 0.0195(13) 0.0151(12) 0.0153(13) -0.0040(10) -0.0023(10) -0.0050(10)
N3 0.0145(12) 0.0193(13) 0.0108(13) -0.0043(10) -0.0014(9) -0.0065(10)
N4 0.0181(13) 0.0182(13) 0.0125(13) -0.0028(10) -0.0061(10) -0.0016(10)
N5 0.0224(13) 0.0210(13) 0.0129(13) -0.0024(11) -0.0038(10) -0.0039(11)
C1 0.0124(14) 0.0150(15) 0.0155(16) -0.0027(12) 0.0017(11) -0.0032(11)
C2 0.0157(14) 0.0147(14) 0.0120(15) 0.0005(12) 0.0024(11) -0.0028(12)
C3 0.0156(14) 0.0168(15) 0.0144(16) 0.0004(12) 0.0026(12) -0.0031(12)
C4 0.0135(14) 0.0154(15) 0.0130(15) 0.0026(12) -0.0019(11) -0.0039(11)
C5 0.0244(16) 0.0187(16) 0.0167(16) -0.0021(13) 0.0040(13) -0.0051(13)
C6 0.0277(17) 0.0153(15) 0.0213(18) 0.0003(13) 0.0061(14) 0.0025(13)
C7 0.0230(16) 0.0212(16) 0.0183(17) 0.0045(13) 0.0008(13) 0.0073(13)
C8 0.0186(15) 0.0237(17) 0.0191(17) -0.0007(13) -0.0006(13) -0.0002(13)
C9 0.0138(14) 0.0230(16) 0.0168(16) -0.0071(13) 0.0017(12) -0.0044(12)
C10 0.0167(15) 0.0256(17) 0.0215(17) -0.0120(14) -0.0027(12) -0.0044(13)
C11 0.0151(15) 0.0346(19) 0.0168(16) -0.0121(14) -0.0049(12) 0.0001(13)
C12 0.0134(14) 0.0317(18) 0.0135(16) -0.0052(13) -0.0011(12) -0.0003(13)
C13 0.0097(13) 0.0252(16) 0.0132(15) -0.0049(13) -0.0009(11) 0.0005(12)
C14 0.0248(17) 0.0333(19) 0.0185(17) 0.0053(14) -0.0061(13) -0.0065(14)
C15 0.0220(17) 0.041(2) 0.0147(17) -0.0024(15) -0.0055(13) 0.0066(15)
C16 0.0215(16) 0.0241(17) 0.0153(16) 0.0017(13) -0.0047(12) -0.0042(13)
C17 0.0302(19) 0.049(2) 0.0213(19) -0.0173(17) -0.0109(15) -0.0026(17)
C18 0.0159(14) 0.0220(16) 0.0131(16) -0.0033(12) -0.0045(12) 0.0013(12)
C19 0.0183(15) 0.0158(15) 0.0189(16) -0.0002(12) -0.0040(12) -0.0040(12)
C20 0.0159(15) 0.0219(16) 0.0171(16) -0.0027(13) -0.0034(12) -0.0029(12)
C21 0.0184(15) 0.0248(17) 0.0157(16) -0.0015(13) -0.0073(12) -0.0017(13)
C22 0.0183(15) 0.0207(16) 0.0169(16) -0.0021(13) -0.0033(12) -0.0022(12)
C23 0.0350(19) 0.035(2) 0.0246(19) 0.0024(15) -0.0171(15) -0.0095(16)
C24 0.048(2) 0.036(2) 0.0217(19) 0.0059(16) -0.0171(16) -0.0131(17)
C25 0.0323(18) 0.0241(17) 0.0198(18) 0.0047(14) -0.0096(14) -0.0069(14)
C26 0.0326(18) 0.0290(18) 0.0235(18) -0.0009(14) -0.0115(14) -0.0106(15)
C27 0.0166(15) 0.0221(16) 0.0138(16) -0.0099(13) -0.0003(12) 0.0029(12)
C28 0.0141(14) 0.0149(15) 0.0204(17) -0.0031(12) 0.0005(12) 0.0030(12)
C29 0.0100(13) 0.0195(15) 0.0171(16) -0.0018(12) -0.0016(11) 0.0008(12)
C30 0.0133(14) 0.0200(16) 0.0176(16) -0.0034(13) 0.0003(12) -0.0019(12)
C31 0.0135(14) 0.0214(16) 0.0134(16) -0.0008(12) 0.0025(11) -0.0002(12)
C32 0.0254(17) 0.0345(19) 0.0263(19) -0.0183(15) -0.0070(14) 0.0013(15)
C33 0.0237(17) 0.0166(16) 0.036(2) -0.0055(14) 0.0000(14) -0.0005(13)
C34 0.0140(15) 0.0374(19) 0.0205(17) -0.0040(15) -0.0047(12) 0.0001(14)
C35 0.0212(16) 0.0235(17) 0.036(2) -0.0058(15) 0.0008(14) -0.0095(14)
C36 0.0218(17) 0.040(2) 0.0190(18) 0.0040(15) 0.0034(13) 0.0022(15)
Cl51 0.0394(5) 0.0448(6) 0.0487(6) -0.0018(5) -0.0041(4) -0.0106(4)
Cl52 0.0517(6) 0.0286(5) 0.0625(7) 0.0034(5) -0.0214(5) -0.0088(4)
C51 0.038(2) 0.0261(18) 0.0272(19) -0.0004(15) -0.0065(15) -0.0134(15)

loop_
_atom_type_symbol
_atom_type_description
_atom_type_scat_dispersion_real
_atom_type_scat_dispersion_imag
_atom_type_scat_source
C C 0.0033 0.0016 'International Tables Vol C Tables 4.2.6.8 and 6.1.1.4'
H H 0.0000 0.0000 'International Tables Vol C Tables 4.2.6.8 and 6.1.1.4'
Cl Cl 0.1484 0.1585 'International Tables Vol C Tables 4.2.6.8 and 6.1.1.4'
Ir Ir -1.4442 7.9887 'International Tables Vol C Tables 4.2.6.8 and 6.1.1.4'
N N 0.0061 0.0033 'International Tables Vol C Tables 4.2.6.8 and 6.1.1.4'

loop_
_exptl_crystal_face_index_h
_exptl_crystal_face_index_k
_exptl_crystal_face_index_l
_exptl_crystal_face_perp_dist
_exptl_oxdiff_crystal_face_indexfrac_h
_exptl_oxdiff_crystal_face_indexfrac_k
_exptl_oxdiff_crystal_face_indexfrac_l
_exptl_oxdiff_crystal_face_x
_exptl_oxdiff_crystal_face_y
_exptl_oxdiff_crystal_face_z
11 4 15 0.0637 10.9986 3.9998 14.9982 -0.0887 0.4923 0.8525
-2 -9 -27 0.0532 -1.9998 -8.9988 -26.9966 0.2576 0.5159 -0.8236
7 10 21 0.0699 6.9991 9.9989 20.9975 -0.4297 -0.0602 0.9126
8 11 8 0.0510 7.9988 10.9988 7.9993 -0.6988 0.2060 0.6794
-11 0 -17 0.0581 -10.9987 -0.0003 -16.9978 -0.2333 -0.5582 -0.8356
-5 9 16 0.0779 -4.9994 8.9986 15.9980 -0.4088 -0.8681 0.2877
10 1 20 0.0615 9.9989 1.0001 19.9974 0.2069 0.4076 0.8764
6 -3 27 0.0652 5.9996 -2.9995 26.9964 0.6111 0.0859 0.8052
-7 -10 -21 0.0699 -6.9991 -9.9989 -20.9975 0.4297 0.0602 -0.9126
-1 -12 10 0.0521 -0.9995 -11.9985 9.9983 1.0275 0.0554 -0.0028
-11 -4 -15 0.0637 -10.9986 -3.9998 -14.9982 0.0887 -0.4923 -0.8525
-7 -4 -28 0.0636 -6.9993 -3.9996 -27.9964 -0.1130 0.0275 -0.9765
0 6 -25 0.0570 -0.0004 5.9993 -24.9965 -0.8116 0.2645 -0.4655
3 13 -2 0.0587 2.9993 12.9985 -1.9994 -0.9848 -0.0597 0.2796
-3 4 29 0.0721 -2.9995 3.9993 28.9962 0.1468 -0.8066 0.5839
-1 -5 -31 0.0526 -1.0000 -4.9993 -30.9960 -0.0961 0.5593 -0.8099
-3 8 -21 0.0546 -3.0000 7.9990 -20.9970 -0.8923 -0.0798 -0.4700

loop_
_geom_angle_atom_site_label_1
_geom_angle_atom_site_label_2
_geom_angle_atom_site_label_3
_geom_angle
N1 Ir Cl1 85.88(7)
N1 Ir N3 83.81(9)
N1 Ir C27 114.86(10)
N1 Ir C28 153.71(10)
N1 Ir C29 148.20(10)
N1 Ir C30 109.81(10)
N1 Ir C31 94.73(10)
N3 Ir Cl1 88.74(6)
N3 Ir C27 159.36(10)
N3 Ir C28 122.25(10)
N3 Ir C29 95.10(10)
N3 Ir C30 100.84(10)
N3 Ir C31 136.53(10)
C27 Ir Cl1 100.81(8)
C27 Ir C28 38.87(11)
C27 Ir C29 64.46(11)
C27 Ir C31 38.73(11)
C28 Ir Cl1 97.20(8)
C29 Ir Cl1 125.92(8)
C29 Ir C28 37.85(11)
C30 Ir Cl1 162.26(8)
C30 Ir C27 65.58(11)
C30 Ir C28 65.07(11)
C30 Ir C29 39.03(10)
C30 Ir C31 39.06(10)
C31 Ir Cl1 134.62(8)
C31 Ir C28 64.64(11)
C31 Ir C29 64.50(11)
C1 N1 Ir 122.57(18)
C1 N1 C4 109.9(2)
C4 N1 Ir 126.75(18)
C1 N2 C9 123.4(2)
C9 N3 Ir 120.04(18)
C13 N3 Ir 120.24(19)
C13 N3 C9 116.8(2)
C4 N4 C18 122.0(2)
C22 N5 C18 115.4(2)
N1 C1 C2 108.8(2)
N2 C1 N1 129.7(3)
N2 C1 C2 121.4(3)
C3 C2 C1 107.8(2)
C5 C2 C1 130.0(3)
C5 C2 C3 122.0(3)
C2 C3 C4 106.4(2)
C8 C3 C2 120.2(3)
C8 C3 C4 133.3(3)
N1 C4 C3 106.6(2)
N4 C4 N1 119.6(2)
N4 C4 C3 133.8(3)
C2 C5 H5 121.1
C2 C5 C6 117.9(3)
C6 C5 H5 121.1
C5 C6 H6 119.7
C7 C6 C5 120.5(3)
C7 C6 H6 119.7
C6 C7 H7 119.1
C6 C7 C8 121.7(3)
C8 C7 H7 119.1
C3 C8 C7 117.5(3)
C3 C8 H8 121.3
C7 C8 H8 121.3
N2 C9 C10 115.5(3)
N3 C9 N2 123.7(3)
N3 C9 C10 120.6(3)
C9 C10 H10 119.1
C11 C10 C9 121.8(3)
C11 C10 H10 119.1
C10 C11 C12 116.4(3)
C10 C11 C17 121.6(3)
C12 C11 C17 122.0(3)
C11 C12 C15 129.2(3)
C13 C12 C11 120.0(3)
C13 C12 C15 110.8(3)
N3 C13 C12 123.7(3)
N3 C13 C16 125.5(2)
C12 C13 C16 110.7(3)
H14A C14 H14B 108.8
C15 C14 H14A 110.7
C15 C14 H14B 110.7
C15 C14 C16 105.3(2)
C16 C14 H14A 110.7
C16 C14 H14B 110.7
C12 C15 C14 103.8(2)
C12 C15 H15A 111.0
C12 C15 H15B 111.0
C14 C15 H15A 111.0
C14 C15 H15B 111.0
H15A C15 H15B 109.0
C13 C16 C14 103.3(2)
C13 C16 H16A 111.1
C13 C16 H16B 111.1
C14 C16 H16A 111.1
C14 C16 H16B 111.1
H16A C16 H16B 109.1
C11 C17 H17A 109.5
C11 C17 H17B 109.5
C11 C17 H17C 109.5
H17A C17 H17B 109.5
H17A C17 H17C 109.5
H17B C17 H17C 109.5
N4 C18 C19 117.7(3)
N5 C18 N4 119.5(3)
N5 C18 C19 122.6(3)
C18 C19 H19 119.6
C20 C19 C18 120.8(3)
C20 C19 H19 119.6
C19 C20 C21 116.1(3)
C19 C20 C26 121.2(3)
C21 C20 C26 122.6(3)
C20 C21 C23 129.8(3)
C22 C21 C20 119.4(3)
C22 C21 C23 110.7(3)
N5 C22 C21 125.5(3)
N5 C22 C25 122.5(3)
C21 C22 C25 112.0(3)
C21 C23 H23A 110.8
C21 C23 H23B 110.8
C21 C23 C24 104.7(3)
H23A C23 H23B 108.9
C24 C23 H23A 110.8
C24 C23 H23B 110.8
C23 C24 H24A 110.0
C23 C24 H24B 110.0
C23 C24 C25 108.6(3)
H24A C24 H24B 108.3
C25 C24 H24A 110.0
C25 C24 H24B 110.0
C22 C25 C24 103.9(3)
C22 C25 H25A 111.0
C22 C25 H25B 111.0
C24 C25 H25A 111.0
C24 C25 H25B 111.0
H25A C25 H25B 109.0
C20 C26 H26A 109.5
C20 C26 H26B 109.5
C20 C26 H26C 109.5
H26A C26 H26B 109.5
H26A C26 H26C 109.5
H26B C26 H26C 109.5
C28 C27 Ir 71.86(16)
C28 C27 C32 124.9(3)
C31 C27 Ir 70.76(16)
C31 C27 C28 107.8(2)
C31 C27 C32 127.1(3)
C32 C27 Ir 127.2(2)
C27 C28 Ir 69.26(15)
C27 C28 C33 125.0(3)
C29 C28 Ir 70.93(16)
C29 C28 C27 107.8(3)
C29 C28 C33 127.1(3)
C33 C28 Ir 128.2(2)
C28 C29 Ir 71.21(15)
C28 C29 C30 108.8(2)
C28 C29 C34 127.3(3)
C30 C29 Ir 68.99(15)
C30 C29 C34 123.8(3)
C34 C29 Ir 128.5(2)
C29 C30 Ir 71.98(16)
C29 C30 C35 125.4(3)
C31 C30 Ir 70.92(16)
C31 C30 C29 106.9(2)
C31 C30 C35 127.2(3)
C35 C30 Ir 128.5(2)
C27 C31 Ir 70.52(16)
C27 C31 C30 108.6(2)
C27 C31 C36 127.0(3)
C30 C31 Ir 70.02(16)
C30 C31 C36 124.4(3)
C36 C31 Ir 125.2(2)
C27 C32 H32A 109.5
C27 C32 H32B 109.5
C27 C32 H32C 109.5
H32A C32 H32B 109.5
H32A C32 H32C 109.5
H32B C32 H32C 109.5
C28 C33 H33A 109.5
C28 C33 H33B 109.5
C28 C33 H33C 109.5
H33A C33 H33B 109.5
H33A C33 H33C 109.5
H33B C33 H33C 109.5
C29 C34 H34A 109.5
C29 C34 H34B 109.5
C29 C34 H34C 109.5
H34A C34 H34B 109.5
H34A C34 H34C 109.5
H34B C34 H34C 109.5
C30 C35 H35A 109.5
C30 C35 H35B 109.5
C30 C35 H35C 109.5
H35A C35 H35B 109.5
H35A C35 H35C 109.5
H35B C35 H35C 109.5
C31 C36 H36A 109.5
C31 C36 H36B 109.5
C31 C36 H36C 109.5
H36A C36 H36B 109.5
H36A C36 H36C 109.5
H36B C36 H36C 109.5
Cl51 C51 H51A 109.5
Cl51 C51 H51B 109.5
Cl52 C51 Cl51 110.89(18)
Cl52 C51 H51A 109.5
Cl52 C51 H51B 109.5
H51A C51 H51B 108.0

loop_
_geom_bond_atom_site_label_1
_geom_bond_atom_site_label_2
_geom_bond_distance
Ir Cl1 2.4036(7)
Ir N1 2.057(2)
Ir N3 2.138(2)
Ir C27 2.155(3)
Ir C28 2.190(3)
Ir C29 2.186(3)
Ir C30 2.146(3)
Ir C31 2.158(3)
N1 C1 1.360(3)
N1 C4 1.407(3)
N2 C1 1.307(3)
N2 C9 1.379(4)
N3 C9 1.366(4)
N3 C13 1.356(4)
N4 C4 1.277(4)
N4 C18 1.400(3)
N5 C18 1.352(4)
N5 C22 1.341(4)
C1 C2 1.467(4)
C2 C3 1.389(4)
C2 C5 1.382(4)
C3 C4 1.502(4)
C3 C8 1.387(4)
C5 H5 0.9500
C5 C6 1.385(4)
C6 H6 0.9500
C6 C7 1.381(4)
C7 H7 0.9500
C7 C8 1.399(4)
C8 H8 0.9500
C9 C10 1.405(4)
C10 H10 0.9500
C10 C11 1.382(4)
C11 C12 1.392(4)
C11 C17 1.509(4)
C12 C13 1.381(4)
C12 C15 1.502(4)
C13 C16 1.501(4)
C14 H14A 0.9900
C14 H14B 0.9900
C14 C15 1.536(4)
C14 C16 1.540(4)
C15 H15A 0.9900
C15 H15B 0.9900
C16 H16A 0.9900
C16 H16B 0.9900
C17 H17A 0.9800
C17 H17B 0.9800
C17 H17C 0.9800
C18 C19 1.400(4)
C19 H19 0.9500
C19 C20 1.392(4)
C20 C21 1.395(4)
C20 C26 1.504(4)
C21 C22 1.378(4)
C21 C23 1.507(4)
C22 C25 1.504(4)
C23 H23A 0.9900
C23 H23B 0.9900
C23 C24 1.519(5)
C24 H24A 0.9900
C24 H24B 0.9900
C24 C25 1.529(4)
C25 H25A 0.9900
C25 H25B 0.9900
C26 H26A 0.9800
C26 H26B 0.9800
C26 H26C 0.9800
C27 C28 1.446(4)
C27 C31 1.430(4)
C27 C32 1.504(4)
C28 C29 1.420(4)
C28 C33 1.497(4)
C29 C30 1.448(4)
C29 C34 1.493(4)
C30 C31 1.439(4)
C30 C35 1.495(4)
C31 C36 1.494(4)
C32 H32A 0.9800
C32 H32B 0.9800
C32 H32C 0.9800
C33 H33A 0.9800
C33 H33B 0.9800
C33 H33C 0.9800
C34 H34A 0.9800
C34 H34B 0.9800
C34 H34C 0.9800
C35 H35A 0.9800
C35 H35B 0.9800
C35 H35C 0.9800
C36 H36A 0.9800
C36 H36B 0.9800
C36 H36C 0.9800
Cl51 C51 1.771(3)
Cl52 C51 1.758(3)
C51 H51A 0.9900
C51 H51B 0.9900

loop_
_geom_torsion_atom_site_label_1
_geom_torsion_atom_site_label_2
_geom_torsion_atom_site_label_3
_geom_torsion_atom_site_label_4
_geom_torsion
Ir N1 C1 N2 -8.5(4)
Ir N1 C1 C2 173.44(17)
Ir N1 C4 N4 3.9(4)
Ir N1 C4 C3 -176.28(17)
Ir N3 C9 N2 34.0(3)
Ir N3 C9 C10 -151.3(2)
Ir N3 C13 C12 152.6(2)
Ir N3 C13 C16 -31.2(4)
Ir C27 C28 C29 -60.77(19)
Ir C27 C28 C33 122.8(3)
Ir C27 C31 C30 59.93(19)
Ir C27 C31 C36 -119.9(3)
Ir C28 C29 C30 -58.92(19)
Ir C28 C29 C34 124.6(3)
Ir C29 C30 C31 -62.76(19)
Ir C29 C30 C35 124.9(3)
Ir C30 C31 C27 -60.24(19)
Ir C30 C31 C36 119.6(3)
N1 C1 C2 C3 2.0(3)
N1 C1 C2 C5 176.8(3)
N2 C1 C2 C3 -176.2(3)
N2 C1 C2 C5 -1.5(5)
N2 C9 C10 C11 170.6(3)
N3 C9 C10 C11 -4.6(4)
N3 C13 C16 C14 166.0(3)
N4 C18 C19 C20 -178.1(3)
N5 C18 C19 C20 -3.5(4)
N5 C22 C25 C24 -179.7(3)
C1 N1 C4 N4 174.2(2)
C1 N1 C4 C3 -6.0(3)
C1 N2 C9 N3 2.4(4)
C1 N2 C9 C10 -172.6(3)
C1 C2 C3 C4 -5.5(3)
C1 C2 C3 C8 172.0(3)
C1 C2 C5 C6 -173.9(3)
C2 C3 C4 N1 7.1(3)
C2 C3 C4 N4 -173.1(3)
C2 C3 C8 C7 3.0(4)
C2 C5 C6 C7 3.0(4)
C3 C2 C5 C6 0.2(4)
C4 N1 C1 N2 -179.3(3)
C4 N1 C1 C2 2.7(3)
C4 N4 C18 N5 39.9(4)
C4 N4 C18 C19 -145.3(3)
C4 C3 C8 C7 179.6(3)
C5 C2 C3 C4 179.2(3)
C5 C2 C3 C8 -3.3(4)
C5 C6 C7 C8 -3.4(5)
C6 C7 C8 C3 0.3(4)
C8 C3 C4 N1 -169.9(3)
C8 C3 C4 N4 9.9(6)
C9 N2 C1 N1 -17.7(5)
C9 N2 C1 C2 160.2(3)
C9 N3 C13 C12 -8.0(4)
C9 N3 C13 C16 168.2(3)
C9 C10 C11 C12 -2.0(4)
C9 C10 C11 C17 179.8(3)
C10 C11 C12 C13 3.5(4)
C10 C11 C12 C15 -174.6(3)
C11 C12 C13 N3 1.5(4)
C11 C12 C13 C16 -175.2(3)
C11 C12 C15 C14 -169.4(3)
C12 C13 C16 C14 -17.4(3)
C13 N3 C9 N2 -165.4(3)
C13 N3 C9 C10 9.3(4)
C13 C12 C15 C14 12.3(3)
C15 C12 C13 N3 180.0(3)
C15 C12 C13 C16 3.3(3)
C15 C14 C16 C13 24.2(3)
C16 C14 C15 C12 -22.4(3)
C17 C11 C12 C13 -178.2(3)
C17 C11 C12 C15 3.6(5)
C18 N4 C4 N1 -169.4(2)
C18 N4 C4 C3 10.8(5)
C18 N5 C22 C21 -2.2(4)
C18 N5 C22 C25 176.3(3)
C18 C19 C20 C21 -0.4(4)
C18 C19 C20 C26 179.3(3)
C19 C20 C21 C22 2.8(4)
C19 C20 C21 C23 179.7(3)
C20 C21 C22 N5 -1.6(5)
C20 C21 C22 C25 179.8(3)
C20 C21 C23 C24 -179.7(3)
C21 C22 C25 C24 -1.1(4)
C21 C23 C24 C25 1.8(4)
C22 N5 C18 N4 179.2(2)
C22 N5 C18 C19 4.6(4)
C22 C21 C23 C24 -2.5(4)
C23 C21 C22 N5 -179.1(3)
C23 C21 C22 C25 2.3(4)
C23 C24 C25 C22 -0.6(4)
C26 C20 C21 C22 -177.0(3)
C26 C20 C21 C23 0.0(5)
C27 C28 C29 Ir 59.71(19)
C27 C28 C29 C30 0.8(3)
C27 C28 C29 C34 -175.7(3)
C28 C27 C31 Ir -62.70(19)
C28 C27 C31 C30 -2.8(3)
C28 C27 C31 C36 177.4(3)
C28 C29 C30 Ir 60.29(19)
C28 C29 C30 C31 -2.5(3)
C28 C29 C30 C35 -174.8(3)
C29 C30 C31 Ir 63.46(19)
C29 C30 C31 C27 3.2(3)
C29 C30 C31 C36 -177.0(3)
C31 C27 C28 Ir 61.98(19)
C31 C27 C28 C29 1.2(3)
C31 C27 C28 C33 -175.2(3)
C32 C27 C28 Ir -123.1(3)
C32 C27 C28 C29 176.1(3)
C32 C27 C28 C33 -0.4(4)
C32 C27 C31 Ir 122.6(3)
C32 C27 C31 C30 -177.5(3)
C32 C27 C31 C36 2.7(5)
C33 C28 C29 Ir -123.9(3)
C33 C28 C29 C30 177.2(3)
C33 C28 C29 C34 0.7(5)
C34 C29 C30 Ir -123.1(3)
C34 C29 C30 C31 174.2(3)
C34 C29 C30 C35 1.8(5)
C35 C30 C31 Ir -124.4(3)
C35 C30 C31 C27 175.4(3)
C35 C30 C31 C36 -4.8(5)
